data_1563364
loop_
_publ_author_name
'Mila\<sinovi\'c, Valentina'
'Mol\<canov, Kre\<simir'
'Krawczuk, Anna'
'Bogdanov, Nikita E.'
'Zakharov, Boris A.'
'Boldyreva, Elena V.'
'Jelsch, Christian'
'Koji\'c-Prodi\'c, Biserka'

_publ_section_title
;
 Charge density studies of multicentre two-electron bonding of an anion
 radical at non-ambient temperature and pressure
;
_journal_issue 4
_journal_name_full IUCrJ
_journal_page_first
;
;
_journal_paper_doi 10.1107/S2052252521005273
_journal_volume 8
_journal_year 2021
_chemical_formula_moiety 'C15 H7 Cl2 N4 O2'
_chemical_formula_sum 'C15 H7 Cl2 N4 O2'
_chemical_formula_weight 346.132
_space_group_IT_number 14
_space_group_name_Hall '-P 2yn'
_space_group_name_H-M_alt 'P 1 21/n 1'
_symmetry_cell_setting monoclinic
_symmetry_space_group_name_Hall '-P 2yn'
_atom_sites_solution_hydrogens difmap
_atom_sites_solution_primary direct
_atom_sites_solution_secondary difmap
_audit_creation_method 'MoPro v20.01             '
_cell_angle_alpha 90.
_cell_angle_beta 94.709(2)
_cell_angle_gamma 90.
_cell_formula_units_Z 4
_cell_length_a 6.8752
_cell_length_b 10.1004(2)
_cell_length_c 20.5391(4)
_cell_volume 1421.47(4)
_computing_structure_refinement 'MoPro (J. Appl. Cryst. 2005, 38, 38-54)'
_diffrn_measured_fraction_theta_full 0.906
_diffrn_measured_fraction_theta_max 0.802
_diffrn_radiation_source 'fine-focus sealed tube'
_diffrn_radiation_type MoK\a
_diffrn_radiation_wavelength 0.71073
_diffrn_reflns_av_sigmaI/netI 0.04742
_diffrn_reflns_limit_h_max 9
_diffrn_reflns_limit_h_min -9
_diffrn_reflns_limit_k_max 13
_diffrn_reflns_limit_k_min 0
_diffrn_reflns_limit_l_max 20
_diffrn_reflns_limit_l_min 0
_diffrn_reflns_theta_full 25.92
_diffrn_reflns_theta_max 28.20
_diffrn_reflns_theta_min 1.99
_exptl_crystal_density_diffrn 1.618
_exptl_crystal_density_method 'not measured'
_exptl_crystal_F_000 700
_refine_ls_extinction_method none
_refine_ls_goodness_of_fit_ref 0.840
_refine_ls_hydrogen_treatment refxyz
_refine_ls_matrix_type full
_refine_ls_number_parameters 224
_refine_ls_number_reflns 2812
_refine_ls_number_restraints 0
_refine_ls_restrained_S_all 0.000
_refine_ls_R_factor_all 0.0432
_refine_ls_R_factor_gt 0.0432
_refine_ls_shift/su_max 0.000
_refine_ls_shift/su_mean 0.000
_refine_ls_structure_factor_coef Fsqd
_refine_ls_weighting_scheme sigma
_refine_ls_wR_factor_gt 0.0384
_refine_ls_wR_factor_ref 0.0427
_reflns_number_gt 2812
_reflns_number_total 2812
_reflns_threshold_expression >2.0sigma(I)
_cod_data_source_file lq5037.cif
_cod_data_source_block 310K
_cod_original_sg_symbol_Hall 'P ?'
_cod_original_sg_symbol_H-M 'P ?'
_cod_database_code 1563364

loop_
_symmetry_equiv_pos_as_xyz
'x, y, z'
'-x+1/2, y+1/2, -z+1/2'
'-x, -y, -z'
'x-1/2, -y-1/2, z-1/2'

loop_
_atom_site_type_symbol
_atom_site_label
_atom_site_fract_x
_atom_site_fract_y
_atom_site_fract_z
_atom_site_U_iso_or_equiv
_atom_site_adp_type
_atom_site_occupancy
_atom_site_calc_flag
_atom_site_refinement_flags_posn
_atom_site_refinement_flags_adp
_atom_site_disorder_assembly
_atom_site_disorder_group
Cl Cl1 0.20411(6) 0.11365(4) -0.00714(2) 0.03948(7) Uani 1 d . . . .
N N4 0.9866(2) 1.20211(16) 0.24776(7) 0.0578(3) Uani 1 d . . . .
Cl Cl2 0.11633(6) 0.28129(4) 0.116826(19) 0.03928(7) Uani 1 d . . . .
C C15 0.8369(3) 1.15355(18) 0.23512(8) 0.0442(3) Uani 1 d . . . .
O O1 0.13630(16) 0.56639(10) 0.09452(5) 0.03713(19) Uani 1 d . . . .
O O2 0.28997(17) 0.27846(10) -0.11754(5) 0.0433(2) Uani 1 d . . . .
N N1 0.2990(2) 0.81236(14) -0.00661(7) 0.0471(3) Uani 1 d . . . .
N N2 0.4169(2) 0.59810(14) -0.16645(7) 0.0471(3) Uani 1 d . . . .
C C1 0.1807(2) 0.49984(15) 0.04685(7) 0.0281(2) Uani 1 d . . . .
C C2 0.2473(2) 0.55981(14) -0.01117(7) 0.0272(2) Uani 1 d . . . .
C C3 0.2886(2) 0.48655(14) -0.06548(7) 0.0271(2) Uani 1 d . . . .
C C4 0.2640(2) 0.34411(15) -0.06814(8) 0.0291(3) Uani 1 d . . . .
C C5 0.2122(2) 0.28284(14) -0.00737(7) 0.0276(4) Uiso 1 d . . . .
C C6 0.1737(2) 0.35438(14) 0.04605(7) 0.0275(2) Uani 1 d . . . .
C C7 0.2758(2) 0.69931(16) -0.00880(7) 0.0320(3) Uani 1 d . . . .
C C8 0.3584(2) 0.54888(15) -0.12101(8) 0.0319(3) Uani 1 d . . . .
N N3 0.3210(2) 0.95314(13) 0.18330(7) 0.0407(3) Uani 1 d . . . .
C C9 0.3532(3) 0.99930(17) 0.24424(8) 0.0404(3) Uani 1 d . . . .
H H9 0.246(2) 0.9824(19) 0.279(9) 0.04850 Uani 1 d D U . .
C C10 0.5218(3) 1.06787(16) 0.26303(8) 0.0367(3) Uani 1 d . . . .
H H10 0.548(3) 1.1049(18) 0.312(9) 0.04400 Uani 1 d D U . .
C C11 0.6556(2) 1.08800(15) 0.21746(8) 0.0358(3) Uani 1 d . . . .
C C12 0.6196(3) 1.04140(18) 0.15442(9) 0.0459(3) Uani 1 d . . . .
H H12 0.722(2) 1.058(2) 0.118(9) 0.05505 Uani 1 d D U . .
C C13 0.4493(3) 0.97188(18) 0.13858(8) 0.0456(4) Uani 1 d . . . .
H H13 0.420(3) 0.9327(18) 0.090(9) 0.05473 Uani 1 d D U . .
C C14 0.1427(4) 0.8762(2) 0.16434(12) 0.0673(4) Uani 1 d . . . .
H H14A 0.055(3) 0.870(3) 0.205(9) 0.10102 Uani 1 calc D U . .
H H14B 0.061(4) 0.925(2) 0.124(9) 0.10102 Uani 1 calc D U . .
H H14C 0.182(4) 0.778(9) 0.1497(13) 0.10102 Uani 1 calc D U . .

loop_
_atom_site_aniso_label
_atom_site_aniso_U_11
_atom_site_aniso_U_22
_atom_site_aniso_U_33
_atom_site_aniso_U_12
_atom_site_aniso_U_13
_atom_site_aniso_U_23
Cl1 0.0561(3) 0.0223(2) 0.0406(3) 0.0012(2) 0.0072(2) 0.00051(17)
N4 0.0601(12) 0.0654(11) 0.0486(10) -0.0206(10) 0.0081(9) 0.0057(8)
Cl2 0.0523(3) 0.0379(2) 0.0285(2) -0.0030(2) 0.00845(19) 0.00595(17)
C15 0.0479(12) 0.0457(11) 0.0395(11) -0.0093(10) 0.0074(10) 0.0050(8)
O1 0.0501(7) 0.0338(6) 0.0285(7) -0.0005(6) 0.0090(5) -0.0082(5)
O2 0.0688(9) 0.0309(7) 0.0318(7) 0.0072(6) 0.0140(6) -0.0048(5)
N1 0.0579(10) 0.0231(8) 0.0602(10) -0.0060(8) 0.0047(8) -0.0028(7)
N2 0.0569(10) 0.0493(9) 0.0365(10) -0.0089(8) 0.0124(8) 0.0094(7)
C1 0.0348(9) 0.0252(9) 0.0247(10) 0.0017(7) 0.0047(7) -0.0021(7)
C2 0.0330(9) 0.0217(8) 0.0273(10) 0.0001(7) 0.0045(7) -0.0015(6)
C3 0.0326(9) 0.0247(9) 0.0244(9) 0.0018(7) 0.0053(7) 0.0007(6)
C4 0.0398(10) 0.0245(9) 0.0238(10) 0.0049(7) 0.0066(7) -0.0006(7)
C6 0.0343(9) 0.0257(9) 0.0230(9) 0.0016(7) 0.0049(7) 0.0010(6)
C7 0.0374(10) 0.0239(9) 0.0348(10) -0.0015(8) 0.0028(7) -0.0008(7)
C8 0.0371(10) 0.0314(9) 0.0280(11) -0.0006(8) 0.0076(8) 0.0041(7)
N3 0.0482(10) 0.0337(8) 0.0387(10) 0.0026(7) -0.0056(7) -0.0015(6)
C9 0.0423(12) 0.0457(11) 0.0333(12) 0.0002(9) 0.0036(8) 0.0013(8)
H9 0.05075 0.05486 0.04000 0.00021 0.00434 0.00151
C10 0.0411(11) 0.0429(10) 0.0259(11) 0.0016(9) 0.0024(8) -0.0035(8)
H10 0.04937 0.05148 0.03108 0.00196 0.00285 -0.00417
C11 0.0466(11) 0.0315(9) 0.0295(11) 0.0023(8) 0.0049(8) 0.0004(7)
C12 0.0562(13) 0.0513(12) 0.0311(12) 0.0011(10) 0.0095(9) -0.0018(9)
H12 0.06740 0.06160 0.03735 0.00136 0.01145 -0.00218
C13 0.0607(14) 0.0461(11) 0.0290(11) 0.0055(10) -0.0022(10) -0.0090(8)
H13 0.07285 0.05538 0.03482 0.00664 -0.00261 -0.01084
C14 0.0623(17) 0.0563(14) 0.0798(19) -0.0122(13) -0.0164(12) -0.0067(13)
H14A 0.09341 0.08449 0.11965 -0.01834 -0.02457 -0.01006
H14B 0.09341 0.08449 0.11965 -0.01834 -0.02457 -0.01006
H14C 0.09341 0.08449 0.11965 -0.01834 -0.02457 -0.01006

loop_
_atom_type_symbol
_atom_type_description
_atom_type_scat_dispersion_real
_atom_type_scat_dispersion_imag
_atom_type_scat_source
C C 0.0033 0.0016 'Clementi & Roetti 1974. Atomic Data & Nuclear Data Tables. 14, 177'
H H 0.0000 0.0000 'Clementi & Roetti 1974. Atomic Data & Nuclear Data Tables. 14, 177'
N N 0.0061 0.0033 'Clementi & Roetti 1974. Atomic Data & Nuclear Data Tables. 14, 177'
O O 0.0106 0.0060 'Clementi & Roetti 1974. Atomic Data & Nuclear Data Tables. 14, 177'
Cl Cl 0.1484 0.1585 'Clementi & Roetti 1974. Atomic Data & Nuclear Data Tables. 14, 177'

loop_
_geom_angle_atom_site_label_1
_geom_angle_atom_site_label_2
_geom_angle_atom_site_label_3
_geom_angle
_geom_angle_site_symmetry_1
_geom_angle_site_symmetry_2
_geom_angle_site_symmetry_3
_geom_angle_publ_flag
N4 C15 C11 176.98(4) . . . ?
O1 C1 C6 122.54(12) . . . ?
O1 C1 C2 122.46(12) . . . ?
C6 C1 C2 114.98(12) . . . ?
C1 C2 C7 116.06(12) . . . ?
C1 C2 C3 122.64(12) . . . ?
C7 C2 C3 121.26(12) . . . ?
C4 C3 C8 117.12(12) . . . ?
C4 C3 C2 121.93(12) . . . ?
C8 C3 C2 120.95(12) . . . ?
O2 C4 C5 122.32(12) . . . ?
O2 C4 C3 122.59(12) . . . ?
C5 C4 C3 115.06(12) . . . ?
Cl1 C5 C6 121.41(10) . . . ?
Cl1 C5 C4 115.81(10) . . . ?
C6 C5 C4 122.78(12) . . . ?
Cl2 C6 C5 122.18(10) . . . ?
Cl2 C6 C1 115.65(10) . . . ?
C5 C6 C1 122.17(12) . . . ?
N1 C7 C2 179.724(3) . . . ?
N2 C8 C3 179.010(12) . . . ?
C9 N3 C13 121.67(13) . . . ?
C9 N3 C14 120.05(15) . . . ?
C13 N3 C14 118.25(16) . . . ?
N3 C9 C10 120.57(14) . . . ?
N3 C9 H9 120.(9) . . . ?
C10 C9 H9 120.(2) . . . ?
C9 C10 C11 118.45(14) . . . ?
C9 C10 H10 121.(2) . . . ?
C11 C10 H10 121.(7) . . . ?
C15 C11 C10 120.75(14) . . . ?
C15 C11 C12 118.75(15) . . . ?
C10 C11 C12 120.46(14) . . . ?
C13 C12 C11 118.54(15) . . . ?
C13 C12 H12 120.(2) . . . ?
C11 C12 H12 121.(9) . . . ?
N3 C13 C12 120.28(15) . . . ?
N3 C13 H13 120.(7) . . . ?
C12 C13 H13 120.(2) . . . ?
N3 C14 H14C 110.(3) . . . ?
N3 C14 H14B 109.(2) . . . ?
N3 C14 H14A 109.(2) . . . ?
H14C C14 H14B 109.(4) . . . ?
H14C C14 H14A 109.(4) . . . ?
H14B C14 H14A 109.(11) . . . ?

loop_
_geom_bond_atom_site_label_1
_geom_bond_atom_site_label_2
_geom_bond_distance
_geom_bond_site_symmetry_2
_geom_bond_publ_flag
Cl1 C5 1.7098(15) . ?
N4 C15 1.151(2) . ?
Cl2 C6 1.7052(14) . ?
C15 C11 1.431(2) . ?
O1 C1 1.2460(16) . ?
O2 C4 1.2373(17) . ?
N1 C7 1.1533(19) . ?
N2 C8 1.1583(18) . ?
C1 C6 1.470(2) . ?
C1 C2 1.444(2) . ?
C2 C7 1.423(2) . ?
C2 C3 1.3871(19) . ?
C3 C4 1.449(2) . ?
C3 C8 1.421(2) . ?
C4 C5 1.463(2) . ?
C5 C6 1.3578(19) . ?
N3 C9 1.337(2) . ?
N3 C13 1.338(2) . ?
N3 C14 1.476(3) . ?
C9 C10 1.378(2) . ?
C9 H9 1.08(13) . ?
C10 C11 1.380(2) . ?
C10 H10 1.08(17) . ?
C11 C12 1.381(2) . ?
C12 C13 1.381(3) . ?
C12 H12 1.08(14) . ?
C13 H13 1.08(17) . ?
C14 H14C 1.08(8) . ?
C14 H14B 1.08(13) . ?
C14 H14A 1.08(15) . ?

loop_
_geom_hbond_atom_site_label_D
_geom_hbond_atom_site_label_H
_geom_hbond_atom_site_label_A
_geom_hbond_distance_DH
_geom_hbond_distance_HA
_geom_hbond_distance_DA
_geom_hbond_angle_DHA
_geom_hbond_site_symmetry_A
C13 H13 N1 1.08(17) 2.41(15) 3.471(2) 166.(2) 1
C14 H14C O1 1.08(8) 2.43(8) 3.441(3) 156.1(10) 1
C10 H10 O1 1.08(17) 2.41(15) 3.2037(19) 129.(9) 2
C12 H12 N1 1.08(14) 2.63(16) 3.463(2) 133.(9) 3_675
C10 H10 O2 1.08(17) 2.41(10) 3.329(2) 141.(7) 4_676

loop_
_geom_torsion_atom_site_label_1
_geom_torsion_atom_site_label_2
_geom_torsion_atom_site_label_3
_geom_torsion_atom_site_label_4
_geom_torsion_site_symmetry_1
_geom_torsion_site_symmetry_2
_geom_torsion_site_symmetry_3
_geom_torsion_site_symmetry_4
_geom_torsion
_geom_torsion_publ_flag
Cl1 C5 C6 Cl2 . . . . 0.40(17) ?
Cl1 C5 C6 C1 . . . . 179.73(19) ?
Cl1 C5 C4 O2 . . . . 3.8(2) ?
Cl1 C5 C4 C3 . . . . -174.30(19) ?
Cl2 C6 C5 C4 . . . . -179.2(2) ?
Cl2 C6 C1 O1 . . . . -4.2(2) ?
Cl2 C6 C1 C2 . . . . 174.42(19) ?
C15 C11 C10 C9 . . . . -177.3(3) ?
C15 C11 C10 H10 . . . . 3.(3) ?
C15 C11 C12 C13 . . . . 176.5(3) ?
C15 C11 C12 H12 . . . . -3.(4) ?
O1 C1 C6 C5 . . . . 176.4(2) ?
O1 C1 C2 C7 . . . . 5.3(2) ?
O1 C1 C2 C3 . . . . -177.1(2) ?
O2 C4 C5 C6 . . . . -176.6(2) ?
O2 C4 C3 C8 . . . . -4.4(2) ?
O2 C4 C3 C2 . . . . 175.9(2) ?
C1 C6 C5 C4 . . . . 0.1(2) ?
C1 C2 C3 C4 . . . . 1.2(2) ?
C1 C2 C3 C8 . . . . -178.4(2) ?
C2 C1 C6 C5 . . . . -5.0(3) ?
C2 C3 C4 C5 . . . . -6.0(2) ?
C3 C4 C5 C6 . . . . 5.3(3) ?
C3 C2 C1 C6 . . . . 4.3(2) ?
C4 C3 C2 C7 . . . . 178.7(2) ?
C5 C4 C3 C8 . . . . 173.7(2) ?
C6 C1 C2 C7 . . . . -173.4(2) ?
C7 C2 C3 C8 . . . . -0.9(2) ?
N3 C9 C10 C11 . . . . 0.2(2) ?
N3 C9 C10 H10 . . . . -180.(4) ?
N3 C13 C12 C11 . . . . 1.5(3) ?
N3 C13 C12 H12 . . . . -179.(4) ?
C9 N3 C13 C12 . . . . -0.6(3) ?
C9 N3 C13 H13 . . . . 180.(4) ?
C9 N3 C14 H14C . . . . -118.(6) ?
C9 N3 C14 H14B . . . . 122.(3) ?
C9 N3 C14 H14A . . . . 2.(4) ?
C9 C10 C11 C12 . . . . 0.7(3) ?
H9 C9 N3 C13 . . . . -180.(5) ?
H9 C9 N3 C14 . . . . -2.(5) ?
H9 C9 C10 C11 . . . . 180.(5) ?
H9 C9 C10 H10 . . . . 0.(6) ?
C10 C9 N3 C13 . . . . -0.2(3) ?
C10 C9 N3 C14 . . . . 178.1(3) ?
C10 C11 C12 C13 . . . . -1.5(3) ?
C10 C11 C12 H12 . . . . 179.(4) ?
H10 C10 C11 C12 . . . . -179.(5) ?
C11 C12 C13 H13 . . . . -179.(3) ?
C12 C13 N3 C14 . . . . -179.0(3) ?
H12 C12 C13 H13 . . . . 1.(6) ?
C13 N3 C14 H14C . . . . 60.(6) ?
C13 N3 C14 H14B . . . . -60.(4) ?
C13 N3 C14 H14A . . . . 180.(4) ?
H13 C13 N3 C14 . . . . 1.(5) ?
